data_4000134
_journal_name_full 'Chemistry of Materials'
_journal_paper_doi 10.1021/cm010929y
_journal_year 2002
_chemical_formula_moiety 'C24 H21 N O6 '
_chemical_formula_sum 'C24 H21 N O6'
_space_group_IT_number 2
_symmetry_cell_setting triclinic
_symmetry_space_group_name_Hall '-P 1'
_symmetry_space_group_name_H-M 'P -1'
_atom_sites_solution_hydrogens geom
_atom_sites_solution_primary direct
_atom_sites_solution_secondary difmap
_cell_angle_alpha 102.006(4)
_cell_angle_beta 91.049(3)
_cell_angle_gamma 103.99(1)
_cell_length_a 8.2076(8)
_cell_length_b 8.8702(8)
_cell_length_c 15.687(2)
_cell_measurement_reflns_used 1590
_cell_measurement_theta_max 19.980
_cell_measurement_theta_min 4.076
_cell_volume 1081.1(2)
_diffrn_reflns_av_R_equivalents 0.046
_diffrn_reflns_number 3267
_diffrn_reflns_theta_max 19.95
_exptl_absorpt_coefficient_mu 0.093
_exptl_absorpt_correction_T_max ?
_exptl_absorpt_correction_T_min ?
_exptl_absorpt_correction_type none
_refine_ls_extinction_coef ?
_refine_ls_extinction_method none
_refine_ls_goodness_of_fit_ref 1.067
_refine_ls_matrix_type full
_refine_ls_number_parameters 280
_refine_ls_number_reflns 1974
_refine_ls_number_restraints 0
_refine_ls_restrained_S_all 1.067
_refine_ls_R_factor_all 0.0942
_refine_ls_R_factor_gt 0.0530
_refine_ls_shift/su_max 0.000
_refine_ls_shift/su_mean 0.000
_refine_ls_structure_factor_coef Fsqd
_refine_ls_weighting_details 'calc w=1/[\s^2^(Fo^2^)+(0.0485P)^2^+0.2296P] where P=(Fo^2^+2Fc^2^)/3'
_refine_ls_weighting_scheme calc
_refine_ls_wR_factor_gt 0.1107
_refine_ls_wR_factor_ref 0.1334
_reflns_number_gt 1371
_reflns_number_total 1974
_reflns_threshold_expression >2sigma(I)
_cod_depositor_comments
;
The following automatic conversions were performed:
'_symmetry_cell_setting' value 'Triclinic' changed to 'triclinic'
according to '/home/saulius/struct/CIF-dictionaries/cif_core.dic'
dictionary named 'cif_core.dic' version 2.4.1 from 2010-06-29.

Automatic conversion script
Id: cif_fix_enum 1527 2010-12-29 10:47:43Z saulius 
;
_cod_original_formula_sum 'C24 H21 N O6 '
_cod_database_code 4000134

loop_
_symmetry_equiv_pos_as_xyz
+X,+Y,+Z
-X,-Y,-Z

loop_
_atom_site_label
_atom_site_type_symbol
_atom_site_fract_x
_atom_site_fract_y
_atom_site_fract_z
_atom_site_U_iso_or_equiv
_atom_site_adp_type
_atom_site_occupancy
_atom_site_symmetry_multiplicity
_atom_site_calc_flag
_atom_site_refinement_flags
_atom_site_disorder_assembly
_atom_site_disorder_group
O1 O 0.8327(5) 1.0373(5) 0.4186(3) 0.101(1) Uani 1 1 d . . .
O2 O 0.8051(3) 0.7760(4) 0.3983(2) 0.072(1) Uani 1 1 d . . .
O3 O 0.2041(4) 0.3398(5) 0.1039(2) 0.102(1) Uani 1 1 d . . .
O4 O 0.3738(3) 0.5714(4) 0.0950(2) 0.069(1) Uani 1 1 d . . .
O5 O 0.3456(5) 0.2863(5) 0.3248(2) 0.099(1) Uani 1 1 d . . .
O6 O 0.6103(4) 0.4293(4) 0.3585(2) 0.072(1) Uani 1 1 d . . .
N1 N 0.6432(4) 0.6367(4) 0.2267(2) 0.047(1) Uani 1 1 d . . .
C1 C 0.7757(5) 0.7631(5) 0.2105(4) 0.050(1) Uani 1 1 d . . .
C2 C 0.8613(5) 0.8889(6) 0.2771(4) 0.057(1) Uani 1 1 d . . .
C3 C 0.9881(6) 1.0093(6) 0.2565(4) 0.070(2) Uani 1 1 d . . .
H3 H 1.0422 1.0962 0.3002 0.084 Uiso 1 1 calc R . .
C4 C 1.0341(6) 1.0001(7) 0.1714(5) 0.080(2) Uani 1 1 d . . .
H4 H 1.1233 1.0774 0.1589 0.096 Uiso 1 1 calc R . .
C5 C 0.9482(6) 0.8770(8) 0.1054(4) 0.075(2) Uani 1 1 d . . .
H5 H 0.9773 0.8720 0.0480 0.090 Uiso 1 1 calc R . .
C6 C 0.8181(5) 0.7604(6) 0.1253(3) 0.061(1) Uani 1 1 d . . .
H6 H 0.7579 0.6787 0.0805 0.074 Uiso 1 1 calc R . .
C7 C 0.8307(5) 0.9106(8) 0.3710(4) 0.065(1) Uani 1 1 d . . .
C8 C 0.7606(7) 0.7833(7) 0.4886(4) 0.108(2) Uani 1 1 d . . .
H8A H 0.8441 0.8649 0.5271 0.162 Uiso 1 1 calc R . .
H8B H 0.7554 0.6824 0.5033 0.162 Uiso 1 1 calc R . .
H8C H 0.6528 0.8072 0.4949 0.162 Uiso 1 1 calc R . .
C9 C 0.6397(6) 0.4807(6) 0.1805(3) 0.052(1) Uani 1 1 d . . .
C10 C 0.4975(6) 0.3771(6) 0.1307(3) 0.055(1) Uani 1 1 d . . .
C11 C 0.5007(8) 0.2209(7) 0.0960(3) 0.082(2) Uani 1 1 d . . .
H11 H 0.4040 0.1499 0.0665 0.098 Uiso 1 1 calc R . .
C12 C 0.644(1) 0.1683(7) 0.1044(4) 0.093(2) Uani 1 1 d . . .
H12 H 0.6446 0.0632 0.0808 0.112 Uiso 1 1 calc R . .
C13 C 0.7866(7) 0.2750(8) 0.1487(4) 0.084(2) Uani 1 1 d . . .
H13 H 0.8854 0.2421 0.1523 0.100 Uiso 1 1 calc R . .
C14 C 0.7856(6) 0.4280(7) 0.1873(3) 0.068(1) Uani 1 1 d . . .
H14 H 0.8821 0.4970 0.2182 0.081 Uiso 1 1 calc R . .
C15 C 0.3448(7) 0.4254(7) 0.1099(3) 0.065(1) Uani 1 1 d . . .
C16 C 0.2279(6) 0.6301(7) 0.0802(3) 0.092(2) Uani 1 1 d . . .
H16A H 0.1725 0.5755 0.0240 0.138 Uiso 1 1 calc R . .
H16B H 0.2630 0.7423 0.0822 0.138 Uiso 1 1 calc R . .
H16C H 0.1515 0.6115 0.1247 0.138 Uiso 1 1 calc R . .
C17 C 0.5084(5) 0.6688(6) 0.2756(3) 0.050(1) Uani 1 1 d . . .
C18 C 0.4137(5) 0.5612(6) 0.3211(3) 0.057(1) Uani 1 1 d . . .
C19 C 0.2753(6) 0.5979(8) 0.3624(3) 0.083(2) Uani 1 1 d . . .
H19 H 0.2090 0.5244 0.3901 0.099 Uiso 1 1 calc R . .
C20 C 0.2338(7) 0.7381(9) 0.3635(4) 0.096(2) Uani 1 1 d . . .
H20 H 0.1411 0.7599 0.3921 0.115 Uiso 1 1 calc R . .
C21 C 0.3287(7) 0.8454(7) 0.3227(4) 0.085(2) Uani 1 1 d . . .
H21 H 0.3029 0.9426 0.3251 0.101 Uiso 1 1 calc R . .
C22 C 0.4633(5) 0.8123(6) 0.2774(3) 0.064(1) Uani 1 1 d . . .
H22 H 0.5245 0.8856 0.2480 0.077 Uiso 1 1 calc R . .
C23 C 0.4519(7) 0.4095(7) 0.3323(3) 0.063(1) Uani 1 1 d . . .
C24 C 0.6616(6) 0.2894(6) 0.3723(4) 0.093(2) Uani 1 1 d . . .
H24A H 0.6111 0.2572 0.4225 0.140 Uiso 1 1 calc R . .
H24B H 0.7819 0.3146 0.3818 0.140 Uiso 1 1 calc R . .
H24C H 0.6255 0.2041 0.3218 0.140 Uiso 1 1 calc R . .

loop_
_atom_site_aniso_label
_atom_site_aniso_U_11
_atom_site_aniso_U_22
_atom_site_aniso_U_33
_atom_site_aniso_U_23
_atom_site_aniso_U_13
_atom_site_aniso_U_12
O1 0.126(3) 0.072(3) 0.098(3) -0.004(3) -0.005(2) 0.031(2)
O2 0.081(2) 0.066(3) 0.063(3) 0.014(2) 0.001(2) 0.008(2)
O3 0.068(2) 0.106(3) 0.121(3) 0.042(3) -0.004(2) -0.016(2)
O4 0.062(2) 0.072(3) 0.075(2) 0.021(2) -0.002(2) 0.017(2)
O5 0.092(3) 0.083(3) 0.107(3) 0.036(3) 0.004(2) -0.017(2)
O6 0.071(2) 0.056(2) 0.089(3) 0.023(2) 0.004(2) 0.013(2)
N1 0.041(2) 0.043(3) 0.059(3) 0.011(2) 0.009(2) 0.011(2)
C1 0.040(3) 0.042(3) 0.074(4) 0.021(3) 0.007(3) 0.012(2)
C2 0.043(3) 0.052(4) 0.078(5) 0.025(3) 0.002(3) 0.008(3)
C3 0.059(3) 0.051(4) 0.101(5) 0.019(3) -0.001(3) 0.014(3)
C4 0.051(3) 0.066(4) 0.133(6) 0.048(5) 0.011(4) 0.011(3)
C5 0.069(3) 0.086(5) 0.090(5) 0.053(4) 0.027(3) 0.025(3)
C6 0.061(3) 0.063(4) 0.066(4) 0.024(3) 0.017(3) 0.018(3)
C7 0.049(3) 0.053(4) 0.083(5) 0.004(4) -0.007(3) 0.006(3)
C8 0.117(4) 0.129(6) 0.057(4) 0.016(4) 0.003(3) -0.002(4)
C9 0.057(3) 0.042(3) 0.065(3) 0.021(3) 0.021(3) 0.018(3)
C10 0.055(3) 0.043(4) 0.063(3) 0.014(3) 0.010(3) 0.005(3)
C11 0.115(5) 0.048(4) 0.075(4) 0.004(3) 0.020(3) 0.014(3)
C12 0.134(5) 0.047(4) 0.105(5) 0.007(4) 0.033(4) 0.039(5)
C13 0.095(4) 0.079(5) 0.095(5) 0.031(4) 0.023(4) 0.043(4)
C14 0.066(3) 0.055(4) 0.089(4) 0.020(3) 0.016(3) 0.024(3)
C15 0.068(4) 0.067(4) 0.052(3) 0.010(3) 0.008(3) 0.005(3)
C16 0.073(3) 0.126(5) 0.092(4) 0.033(4) -0.005(3) 0.047(3)
C17 0.045(3) 0.044(3) 0.059(3) 0.006(3) -0.002(2) 0.010(2)
C18 0.045(3) 0.064(4) 0.056(3) 0.006(3) 0.005(2) 0.011(3)
C19 0.071(4) 0.094(5) 0.082(4) 0.024(4) 0.017(3) 0.015(3)
C20 0.073(4) 0.119(6) 0.105(5) 0.017(5) 0.033(3) 0.045(4)
C21 0.082(4) 0.076(4) 0.100(5) 0.002(4) 0.007(3) 0.043(4)
C22 0.057(3) 0.058(4) 0.076(4) 0.007(3) 0.000(3) 0.019(3)
C23 0.062(4) 0.068(4) 0.052(3) 0.013(3) 0.015(3) 0.004(3)
C24 0.121(4) 0.068(4) 0.106(5) 0.039(4) 0.012(3) 0.034(3)
